data_4028367
loop_
_publ_author_name
'Jian Zhang'
'Yong-Qiang Wang'
'Xin-Wei Wang'
'Wei-Dong Z. Li'

_publ_section_title
;
 Transannular Reductive Rearrangement of \a-Amino Ketones: construction of
 Aza-tricyclic Frameworks of Several Alkaloids
;
_journal_name_full 'Journal of Organic Chemistry'
_journal_page_first 6154
_journal_page_last 6162
_journal_paper_doi 10.1021/jo4007943
_journal_volume 78
_journal_year 2013
_chemical_formula_sum 'C14 H23 N O4'
_chemical_formula_weight 269.33
_chemical_name_systematic
; 
 ? 
;
_space_group_IT_number 4
_symmetry_cell_setting monoclinic
_symmetry_space_group_name_Hall 'P 2yb'
_symmetry_space_group_name_H-M 'P 1 21 1'
_atom_sites_solution_hydrogens geom
_atom_sites_solution_primary direct
_atom_sites_solution_secondary difmap
_audit_creation_method SHELXL-97
_cell_angle_alpha 90.00
_cell_angle_beta 95.767(7)
_cell_angle_gamma 90.00
_cell_formula_units_Z 4
_cell_length_a 9.978(6)
_cell_length_b 8.194(5)
_cell_length_c 17.056(10)
_cell_measurement_reflns_used 1419
_cell_measurement_temperature 296(2)
_cell_measurement_theta_max 20.02
_cell_measurement_theta_min 2.40
_cell_volume 1387.4(14)
_computing_cell_refinement 'Bruker SAINT'
_computing_data_collection 'Bruker APEX2'
_computing_data_reduction 'Bruker SAINT'
_computing_molecular_graphics 'Bruker SHELXTL'
_computing_publication_material 'Bruker SHELXTL'
_computing_structure_refinement 'SHELXL-97 (Sheldrick, 2008)'
_computing_structure_solution 'SHELXS-97 (Sheldrick, 2008)'
_diffrn_ambient_temperature 296(2)
_diffrn_measured_fraction_theta_full 0.996
_diffrn_measured_fraction_theta_max 0.996
_diffrn_measurement_device_type 'Bruker APEX-II CCD'
_diffrn_measurement_method '\f and \w scans'
_diffrn_radiation_monochromator graphite
_diffrn_radiation_source 'fine-focus sealed tube'
_diffrn_radiation_type MoK\a
_diffrn_radiation_wavelength 0.71073
_diffrn_reflns_av_R_equivalents 0.0617
_diffrn_reflns_av_sigmaI/netI 0.1077
_diffrn_reflns_limit_h_max 12
_diffrn_reflns_limit_h_min -12
_diffrn_reflns_limit_k_max 9
_diffrn_reflns_limit_k_min -9
_diffrn_reflns_limit_l_max 20
_diffrn_reflns_limit_l_min -19
_diffrn_reflns_number 9956
_diffrn_reflns_theta_full 25.49
_diffrn_reflns_theta_max 25.49
_diffrn_reflns_theta_min 2.40
_exptl_absorpt_coefficient_mu 0.094
_exptl_absorpt_correction_T_max 0.9916
_exptl_absorpt_correction_T_min 0.9806
_exptl_absorpt_correction_type multi-scan
_exptl_absorpt_process_details SADABS
_exptl_crystal_colour colorless
_exptl_crystal_density_diffrn 1.289
_exptl_crystal_description block
_exptl_crystal_F_000 584
_exptl_crystal_size_max 0.21
_exptl_crystal_size_mid 0.16
_exptl_crystal_size_min 0.09
_refine_diff_density_max 0.360
_refine_diff_density_min -0.187
_refine_diff_density_rms 0.058
_refine_ls_abs_structure_details 'Flack H D (1983), Acta Cryst. A39, 876-881'
_refine_ls_abs_structure_Flack 3(2)
_refine_ls_extinction_method none
_refine_ls_goodness_of_fit_ref 0.988
_refine_ls_hydrogen_treatment constr
_refine_ls_matrix_type full
_refine_ls_number_parameters 349
_refine_ls_number_reflns 4978
_refine_ls_number_restraints 1
_refine_ls_restrained_S_all 0.988
_refine_ls_R_factor_all 0.1468
_refine_ls_R_factor_gt 0.0770
_refine_ls_shift/su_max 0.000
_refine_ls_shift/su_mean 0.000
_refine_ls_structure_factor_coef Fsqd
_refine_ls_weighting_details 'calc w=1/[\s^2^(Fo^2^)+(0.1042P)^2^+0.0000P] where P=(Fo^2^+2Fc^2^)/3'
_refine_ls_weighting_scheme calc
_refine_ls_wR_factor_gt 0.1708
_refine_ls_wR_factor_ref 0.2098
_reflns_number_gt 2687
_reflns_number_total 4978
_reflns_threshold_expression >2sigma(I)
_cod_data_source_file jo4007943_si_006.cif
_cod_data_source_block p21
_cod_database_code 4028367

loop_
_symmetry_equiv_pos_as_xyz
'x, y, z'
'-x, y+1/2, -z'

loop_
_atom_site_label
_atom_site_type_symbol
_atom_site_fract_x
_atom_site_fract_y
_atom_site_fract_z
_atom_site_U_iso_or_equiv
_atom_site_adp_type
_atom_site_occupancy
_atom_site_symmetry_multiplicity
_atom_site_calc_flag
_atom_site_refinement_flags
C1 C 0.3308(5) -0.1669(6) 0.0916(3) 0.0364(13) Uani 1 1 d .
C2 C 0.4388(5) -0.2401(7) 0.1524(3) 0.0493(15) Uani 1 1 d .
H2A H 0.4679 -0.3441 0.1329 0.059 Uiso 1 1 calc R
H2B H 0.3989 -0.2606 0.2011 0.059 Uiso 1 1 calc R
C3 C 0.5628(5) -0.1288(7) 0.1702(3) 0.0487(15) Uani 1 1 d .
H3A H 0.6216 -0.1746 0.2134 0.058 Uiso 1 1 calc R
H3B H 0.6127 -0.1239 0.1243 0.058 Uiso 1 1 calc R
C4 C 0.5220(5) 0.0399(7) 0.1915(3) 0.0465(15) Uani 1 1 d .
H4A H 0.4780 0.0366 0.2396 0.056 Uiso 1 1 calc R
H4B H 0.6013 0.1085 0.2006 0.056 Uiso 1 1 calc R
C5 C 0.3793(6) 0.2708(7) 0.1433(3) 0.0535(15) Uani 1 1 d .
H5A H 0.4451 0.3535 0.1333 0.064 Uiso 1 1 calc R
H5B H 0.3596 0.2794 0.1977 0.064 Uiso 1 1 calc R
C6 C 0.2466(6) 0.2917(7) 0.0852(4) 0.0552(16) Uani 1 1 d .
H6A H 0.1736 0.3345 0.1126 0.066 Uiso 1 1 calc R
H6B H 0.2616 0.3640 0.0419 0.066 Uiso 1 1 calc R
C7 C 0.2152(5) 0.1135(7) 0.0550(3) 0.0390(13) Uani 1 1 d .
C8 C 0.3055(4) 0.0085(6) 0.1151(3) 0.0347(12) Uani 1 1 d .
H8 H 0.2637 0.0066 0.1647 0.042 Uiso 1 1 calc R
C9 C 0.2529(5) 0.0876(8) -0.0292(3) 0.0462(14) Uani 1 1 d .
H9A H 0.1848 0.1377 -0.0662 0.055 Uiso 1 1 calc R
H9B H 0.3379 0.1416 -0.0348 0.055 Uiso 1 1 calc R
C10 C 0.2652(5) -0.0919(7) -0.0497(3) 0.0462(14) Uani 1 1 d .
H10A H 0.2905 -0.1017 -0.1029 0.055 Uiso 1 1 calc R
H10B H 0.1783 -0.1443 -0.0480 0.055 Uiso 1 1 calc R
C11 C 0.3696(5) -0.1788(7) 0.0072(3) 0.0405(13) Uani 1 1 d .
H11 H 0.4579 -0.1279 0.0044 0.049 Uiso 1 1 calc R
C12 C 0.0659(5) 0.0758(7) 0.0602(4) 0.0475(14) Uani 1 1 d .
C13 C -0.0940(5) 0.0188(9) 0.1508(3) 0.0605(17) Uani 1 1 d .
H13A H -0.1075 -0.0884 0.1272 0.073 Uiso 1 1 calc R
H13B H -0.1663 0.0898 0.1292 0.073 Uiso 1 1 calc R
C14 C -0.0933(7) 0.0079(11) 0.2361(4) 0.094(3) Uani 1 1 d .
H14A H -0.0281 -0.0717 0.2562 0.141 Uiso 1 1 calc R
H14B H -0.1810 -0.0240 0.2491 0.141 Uiso 1 1 calc R
H14C H -0.0703 0.1123 0.2593 0.141 Uiso 1 1 calc R
C15 C 0.2776(6) 0.1834(8) 0.5385(3) 0.0558(16) Uani 1 1 d .
C16 C 0.2236(6) 0.2497(8) 0.4570(3) 0.0655(18) Uani 1 1 d .
H16A H 0.1275 0.2690 0.4560 0.079 Uiso 1 1 calc R
H16B H 0.2666 0.3534 0.4482 0.079 Uiso 1 1 calc R
C17 C 0.2494(7) 0.1312(10) 0.3901(4) 0.076(2) Uani 1 1 d .
H17A H 0.2046 0.1722 0.3409 0.091 Uiso 1 1 calc R
H17B H 0.3453 0.1277 0.3850 0.091 Uiso 1 1 calc R
C18 C 0.2010(6) -0.0369(10) 0.4035(4) 0.075(2) Uani 1 1 d .
H18A H 0.1037 -0.0373 0.4028 0.090 Uiso 1 1 calc R
H18B H 0.2256 -0.1088 0.3622 0.090 Uiso 1 1 calc R
C19 C 0.2184(7) -0.2559(8) 0.5014(4) 0.073(2) Uani 1 1 d .
H19A H 0.2687 -0.3396 0.4767 0.087 Uiso 1 1 calc R
H19B H 0.1233 -0.2698 0.4846 0.087 Uiso 1 1 calc R
C20 C 0.2453(7) -0.2656(8) 0.5933(4) 0.0630(17) Uani 1 1 d .
H20A H 0.3176 -0.3416 0.6089 0.076 Uiso 1 1 calc R
H20B H 0.1649 -0.3003 0.6164 0.076 Uiso 1 1 calc R
C21 C 0.2859(6) -0.0868(8) 0.6200(3) 0.0544(16) Uani 1 1 d .
C22 C 0.2270(5) 0.0066(7) 0.5461(3) 0.0392(12) Uani 1 1 d .
H22 H 0.1286 0.0083 0.5450 0.047 Uiso 1 1 calc R
C23 C 0.4406(6) -0.0702(9) 0.6328(4) 0.0658(18) Uani 1 1 d .
H23A H 0.4741 -0.1181 0.6830 0.079 Uiso 1 1 calc R
H23B H 0.4814 -0.1275 0.5914 0.079 Uiso 1 1 calc R
C24 C 0.4772(6) 0.1077(9) 0.6318(3) 0.0650(19) Uani 1 1 d .
H24A H 0.5744 0.1175 0.6413 0.078 Uiso 1 1 calc R
H24B H 0.4387 0.1617 0.6749 0.078 Uiso 1 1 calc R
C25 C 0.4304(6) 0.1967(8) 0.5555(3) 0.0564(16) Uani 1 1 d .
H25 H 0.4729 0.1465 0.5121 0.068 Uiso 1 1 calc R
C26 C 0.2223(7) -0.0400(10) 0.6941(4) 0.073(2) Uani 1 1 d .
C27 C 0.0198(7) 0.0102(12) 0.7526(4) 0.085(2) Uani 1 1 d .
H27A H 0.0274 -0.0748 0.7924 0.102 Uiso 1 1 calc R
H27B H 0.0620 0.1083 0.7754 0.102 Uiso 1 1 calc R
C28 C -0.1191(8) 0.0413(12) 0.7278(4) 0.102(3) Uani 1 1 d .
H28A H -0.1260 0.1262 0.6888 0.153 Uiso 1 1 calc R
H28B H -0.1641 0.0749 0.7723 0.153 Uiso 1 1 calc R
H28C H -0.1605 -0.0563 0.7057 0.153 Uiso 1 1 calc R
N1 N 0.4292(4) 0.1092(5) 0.1272(2) 0.0427(11) Uani 1 1 d .
N2 N 0.2635(4) -0.0948(6) 0.4813(3) 0.0548(13) Uani 1 1 d .
O1 O 0.2064(3) -0.2470(5) 0.0978(2) 0.0483(9) Uani 1 1 d .
H1 H 0.1988 -0.3240 0.0669 0.072 Uiso 1 1 calc R
O2 O 0.3776(4) -0.3486(4) -0.0121(2) 0.0525(10) Uani 1 1 d .
H2 H 0.4193 -0.3593 -0.0509 0.079 Uiso 1 1 calc R
O3 O -0.0143(3) 0.0396(6) 0.0056(2) 0.0636(12) Uani 1 1 d .
O4 O 0.0351(3) 0.0845(6) 0.1345(2) 0.0609(12) Uani 1 1 d .
O5 O 0.2166(5) 0.2773(6) 0.5972(3) 0.0683(12) Uani 1 1 d .
H5 H 0.2481 0.3698 0.5991 0.102 Uiso 1 1 calc R
O6 O 0.4624(4) 0.3686(5) 0.5586(3) 0.0773(14) Uani 1 1 d .
H6 H 0.5404 0.3819 0.5486 0.116 Uiso 1 1 calc R
O7 O 0.2834(5) -0.0111(8) 0.7562(2) 0.0943(18) Uani 1 1 d .
O8 O 0.0874(4) -0.0410(8) 0.6845(2) 0.0874(17) Uani 1 1 d .

loop_
_atom_site_aniso_label
_atom_site_aniso_U_11
_atom_site_aniso_U_22
_atom_site_aniso_U_33
_atom_site_aniso_U_23
_atom_site_aniso_U_13
_atom_site_aniso_U_12
C1 0.035(3) 0.038(3) 0.036(3) 0.008(2) -0.001(2) -0.008(2)
C2 0.054(3) 0.042(3) 0.050(3) 0.021(3) -0.006(3) 0.006(3)
C3 0.035(3) 0.060(4) 0.047(3) 0.008(3) -0.016(2) -0.006(3)
C4 0.031(3) 0.065(4) 0.041(3) -0.007(3) -0.010(2) -0.003(3)
C5 0.058(3) 0.041(4) 0.060(4) -0.008(3) 0.003(3) -0.004(3)
C6 0.058(3) 0.042(4) 0.061(4) 0.001(3) -0.013(3) 0.004(3)
C7 0.034(3) 0.041(3) 0.041(3) 0.002(3) -0.004(2) 0.005(2)
C8 0.027(2) 0.041(3) 0.035(3) 0.007(3) -0.006(2) 0.001(2)
C9 0.040(3) 0.058(4) 0.038(3) 0.014(3) -0.008(2) -0.003(3)
C10 0.050(3) 0.055(4) 0.033(3) 0.001(3) 0.000(2) 0.001(3)
C11 0.040(3) 0.036(3) 0.044(3) -0.001(2) -0.001(2) -0.002(2)
C12 0.037(3) 0.047(4) 0.058(4) 0.005(3) 0.002(3) 0.005(3)
C13 0.034(3) 0.089(5) 0.057(4) 0.004(4) -0.002(2) -0.009(3)
C14 0.061(4) 0.126(7) 0.092(6) 0.013(5) -0.009(4) -0.031(5)
C15 0.049(3) 0.067(4) 0.051(4) 0.005(3) 0.004(3) 0.006(3)
C16 0.067(4) 0.060(4) 0.069(5) 0.014(4) 0.004(3) 0.014(4)
C17 0.078(5) 0.102(6) 0.042(4) -0.001(4) -0.015(3) 0.023(5)
C18 0.065(4) 0.110(7) 0.044(4) 0.002(4) -0.019(3) -0.019(4)
C19 0.065(4) 0.056(5) 0.096(6) 0.004(4) 0.005(4) -0.005(4)
C20 0.079(4) 0.054(4) 0.057(4) 0.009(3) 0.013(3) 0.002(3)
C21 0.059(3) 0.065(4) 0.041(3) 0.007(3) 0.013(3) 0.003(3)
C22 0.041(3) 0.041(3) 0.035(3) -0.003(3) 0.000(2) -0.003(3)
C23 0.058(4) 0.088(5) 0.050(4) 0.014(3) -0.002(3) -0.005(4)
C24 0.057(4) 0.095(6) 0.041(4) -0.004(4) -0.003(3) 0.007(4)
C25 0.064(4) 0.060(4) 0.044(4) -0.007(3) 0.001(3) -0.004(3)
C26 0.062(4) 0.113(7) 0.045(4) 0.005(4) 0.005(3) -0.005(4)
C27 0.070(4) 0.128(7) 0.058(4) 0.000(5) 0.015(4) 0.017(5)
C28 0.106(6) 0.131(8) 0.070(5) -0.014(5) 0.014(4) 0.018(6)
N1 0.036(2) 0.049(3) 0.040(3) -0.001(2) -0.0090(19) -0.007(2)
N2 0.056(3) 0.054(3) 0.054(3) -0.001(3) -0.001(2) -0.007(2)
O1 0.048(2) 0.048(2) 0.048(2) -0.0035(18) -0.0022(17) -0.0141(18)
O2 0.054(2) 0.046(3) 0.058(3) -0.010(2) 0.0120(19) -0.0033(19)
O3 0.0365(19) 0.096(4) 0.054(2) 0.001(2) -0.0199(17) 0.003(2)
O4 0.036(2) 0.094(3) 0.053(3) -0.014(2) 0.0040(17) -0.005(2)
O5 0.081(3) 0.057(3) 0.067(3) -0.012(2) 0.014(2) 0.006(2)
O6 0.074(3) 0.066(3) 0.093(4) -0.017(3) 0.016(3) -0.012(2)
O7 0.082(3) 0.166(6) 0.035(3) 0.004(3) 0.004(2) -0.009(4)
O8 0.062(3) 0.157(5) 0.046(3) -0.010(3) 0.019(2) 0.001(3)

loop_
_atom_type_symbol
_atom_type_description
_atom_type_scat_dispersion_real
_atom_type_scat_dispersion_imag
_atom_type_scat_source
C C 0.0033 0.0016 'International Tables Vol C Tables 4.2.6.8 and 6.1.1.4'
H H 0.0000 0.0000 'International Tables Vol C Tables 4.2.6.8 and 6.1.1.4'
N N 0.0061 0.0033 'International Tables Vol C Tables 4.2.6.8 and 6.1.1.4'
O O 0.0106 0.0060 'International Tables Vol C Tables 4.2.6.8 and 6.1.1.4'

loop_
_geom_angle_atom_site_label_1
_geom_angle_atom_site_label_2
_geom_angle_atom_site_label_3
_geom_angle
O1 C1 C8 104.4(4)
O1 C1 C11 110.3(4)
C8 C1 C11 111.9(4)
O1 C1 C2 109.2(4)
C8 C1 C2 108.3(4)
C11 C1 C2 112.5(4)
C1 C2 C3 113.3(4)
C1 C2 H2A 108.9
C3 C2 H2A 108.9
C1 C2 H2B 108.9
C3 C2 H2B 108.9
H2A C2 H2B 107.7
C4 C3 C2 111.2(4)
C4 C3 H3A 109.4
C2 C3 H3A 109.4
C4 C3 H3B 109.4
C2 C3 H3B 109.4
H3A C3 H3B 108.0
N1 C4 C3 110.0(4)
N1 C4 H4A 109.7
C3 C4 H4A 109.7
N1 C4 H4B 109.7
C3 C4 H4B 109.7
H4A C4 H4B 108.2
N1 C5 C6 105.2(4)
N1 C5 H5A 110.7
C6 C5 H5A 110.7
N1 C5 H5B 110.7
C6 C5 H5B 110.7
H5A C5 H5B 108.8
C7 C6 C5 103.4(4)
C7 C6 H6A 111.1
C5 C6 H6A 111.1
C7 C6 H6B 111.1
C5 C6 H6B 111.1
H6A C6 H6B 109.0
C12 C7 C9 110.9(4)
C12 C7 C8 110.6(4)
C9 C7 C8 111.1(4)
C12 C7 C6 109.4(4)
C9 C7 C6 112.1(4)
C8 C7 C6 102.4(4)
N1 C8 C1 113.9(4)
N1 C8 C7 101.7(4)
C1 C8 C7 116.8(4)
N1 C8 H8 108.0
C1 C8 H8 108.0
C7 C8 H8 108.0
C10 C9 C7 112.4(4)
C10 C9 H9A 109.1
C7 C9 H9A 109.1
C10 C9 H9B 109.1
C7 C9 H9B 109.1
H9A C9 H9B 107.9
C9 C10 C11 111.8(4)
C9 C10 H10A 109.3
C11 C10 H10A 109.3
C9 C10 H10B 109.3
C11 C10 H10B 109.3
H10A C10 H10B 107.9
O2 C11 C10 110.9(4)
O2 C11 C1 107.6(4)
C10 C11 C1 110.3(4)
O2 C11 H11 109.3
C10 C11 H11 109.3
C1 C11 H11 109.3
O3 C12 O4 123.3(5)
O3 C12 C7 125.4(5)
O4 C12 C7 111.2(4)
O4 C13 C14 107.4(5)
O4 C13 H13A 110.2
C14 C13 H13A 110.2
O4 C13 H13B 110.2
C14 C13 H13B 110.2
H13A C13 H13B 108.5
C13 C14 H14A 109.5
C13 C14 H14B 109.5
H14A C14 H14B 109.5
C13 C14 H14C 109.5
H14A C14 H14C 109.5
H14B C14 H14C 109.5
O5 C15 C25 108.2(5)
O5 C15 C16 107.7(5)
C25 C15 C16 113.5(5)
O5 C15 C22 106.1(5)
C25 C15 C22 112.3(5)
C16 C15 C22 108.6(5)
C17 C16 C15 112.1(5)
C17 C16 H16A 109.2
C15 C16 H16A 109.2
C17 C16 H16B 109.2
C15 C16 H16B 109.2
H16A C16 H16B 107.9
C18 C17 C16 113.0(6)
C18 C17 H17A 109.0
C16 C17 H17A 109.0
C18 C17 H17B 109.0
C16 C17 H17B 109.0
H17A C17 H17B 107.8
N2 C18 C17 108.7(5)
N2 C18 H18A 110.0
C17 C18 H18A 110.0
N2 C18 H18B 110.0
C17 C18 H18B 110.0
H18A C18 H18B 108.3
N2 C19 C20 104.9(5)
N2 C19 H19A 110.8
C20 C19 H19A 110.8
N2 C19 H19B 110.8
C20 C19 H19B 110.8
H19A C19 H19B 108.8
C19 C20 C21 104.8(5)
C19 C20 H20A 110.8
C21 C20 H20A 110.8
C19 C20 H20B 110.8
C21 C20 H20B 110.8
H20A C20 H20B 108.9
C26 C21 C22 113.5(5)
C26 C21 C23 110.8(5)
C22 C21 C23 111.5(5)
C26 C21 C20 110.9(5)
C22 C21 C20 99.2(5)
C23 C21 C20 110.4(5)
N2 C22 C21 103.5(4)
N2 C22 C15 111.3(4)
C21 C22 C15 115.7(4)
N2 C22 H22 108.7
C21 C22 H22 108.7
C15 C22 H22 108.7
C24 C23 C21 108.9(5)
C24 C23 H23A 109.9
C21 C23 H23A 109.9
C24 C23 H23B 109.9
C21 C23 H23B 109.9
H23A C23 H23B 108.3
C23 C24 C25 114.9(5)
C23 C24 H24A 108.6
C25 C24 H24A 108.6
C23 C24 H24B 108.6
C25 C24 H24B 108.6
H24A C24 H24B 107.5
O6 C25 C24 112.9(5)
O6 C25 C15 106.8(5)
C24 C25 C15 110.0(5)
O6 C25 H25 109.0
C24 C25 H25 109.0
C15 C25 H25 109.0
O7 C26 O8 121.9(6)
O7 C26 C21 124.7(6)
O8 C26 C21 113.3(5)
C28 C27 O8 109.1(6)
C28 C27 H27A 109.9
O8 C27 H27A 109.9
C28 C27 H27B 109.9
O8 C27 H27B 109.9
H27A C27 H27B 108.3
C27 C28 H28A 109.5
C27 C28 H28B 109.5
H28A C28 H28B 109.5
C27 C28 H28C 109.5
H28A C28 H28C 109.5
H28B C28 H28C 109.5
C5 N1 C4 114.4(4)
C5 N1 C8 103.8(4)
C4 N1 C8 109.9(4)
C19 N2 C22 103.5(5)
C19 N2 C18 113.0(5)
C22 N2 C18 112.3(5)
C1 O1 H1 109.5
C11 O2 H2 109.5
C12 O4 C13 117.2(4)
C15 O5 H5 109.5
C25 O6 H6 109.5
C26 O8 C27 116.0(5)

loop_
_geom_bond_atom_site_label_1
_geom_bond_atom_site_label_2
_geom_bond_distance
C1 O1 1.418(6)
C1 C8 1.520(7)
C1 C11 1.531(7)
C1 C2 1.540(7)
C2 C3 1.543(7)
C2 H2A 0.9700
C2 H2B 0.9700
C3 C4 1.496(8)
C3 H3A 0.9700
C3 H3B 0.9700
C4 N1 1.476(6)
C4 H4A 0.9700
C4 H4B 0.9700
C5 N1 1.450(7)
C5 C6 1.581(7)
C5 H5A 0.9700
C5 H5B 0.9700
C6 C7 1.569(8)
C6 H6A 0.9700
C6 H6B 0.9700
C7 C12 1.533(7)
C7 C9 1.536(7)
C7 C8 1.555(6)
C8 N1 1.482(6)
C8 H8 0.9800
C9 C10 1.519(8)
C9 H9A 0.9700
C9 H9B 0.9700
C10 C11 1.526(7)
C10 H10A 0.9700
C10 H10B 0.9700
C11 O2 1.433(7)
C11 H11 0.9800
C12 O3 1.202(6)
C12 O4 1.335(6)
C13 O4 1.449(6)
C13 C14 1.457(9)
C13 H13A 0.9700
C13 H13B 0.9700
C14 H14A 0.9600
C14 H14B 0.9600
C14 H14C 0.9600
C15 O5 1.445(7)
C15 C25 1.528(8)
C15 C16 1.539(8)
C15 C22 1.543(8)
C16 C17 1.539(9)
C16 H16A 0.9700
C16 H16B 0.9700
C17 C18 1.485(10)
C17 H17A 0.9700
C17 H17B 0.9700
C18 N2 1.485(7)
C18 H18A 0.9700
C18 H18B 0.9700
C19 N2 1.447(8)
C19 C20 1.566(9)
C19 H19A 0.9700
C19 H19B 0.9700
C20 C21 1.575(9)
C20 H20A 0.9700
C20 H20B 0.9700
C21 C26 1.520(8)
C21 C22 1.540(8)
C21 C23 1.544(8)
C22 N2 1.458(7)
C22 H22 0.9800
C23 C24 1.503(10)
C23 H23A 0.9700
C23 H23B 0.9700
C24 C25 1.523(8)
C24 H24A 0.9700
C24 H24B 0.9700
C25 O6 1.444(7)
C25 H25 0.9800
C26 O7 1.191(7)
C26 O8 1.340(7)
C27 C28 1.431(9)
C27 O8 1.462(7)
C27 H27A 0.9700
C27 H27B 0.9700
C28 H28A 0.9600
C28 H28B 0.9600
C28 H28C 0.9600
O1 H1 0.8200
O2 H2 0.8200
O5 H5 0.8200
O6 H6 0.8200

loop_
_geom_torsion_atom_site_label_1
_geom_torsion_atom_site_label_2
_geom_torsion_atom_site_label_3
_geom_torsion_atom_site_label_4
_geom_torsion
O1 C1 C2 C3 -161.0(4)
C8 C1 C2 C3 -48.0(6)
C11 C1 C2 C3 76.2(6)
C1 C2 C3 C4 51.9(6)
C2 C3 C4 N1 -57.3(6)
N1 C5 C6 C7 13.9(6)
C5 C6 C7 C12 132.7(5)
C5 C6 C7 C9 -103.9(5)
C5 C6 C7 C8 15.3(5)
O1 C1 C8 N1 169.3(3)
C11 C1 C8 N1 -71.4(5)
C2 C1 C8 N1 53.1(5)
O1 C1 C8 C7 -72.5(5)
C11 C1 C8 C7 46.7(5)
C2 C1 C8 C7 171.3(4)
C12 C7 C8 N1 -155.4(4)
C9 C7 C8 N1 80.9(5)
C6 C7 C8 N1 -38.9(5)
C12 C7 C8 C1 80.0(5)
C9 C7 C8 C1 -43.7(6)
C6 C7 C8 C1 -163.5(4)
C12 C7 C9 C10 -75.5(5)
C8 C7 C9 C10 48.0(6)
C6 C7 C9 C10 162.0(4)
C7 C9 C10 C11 -57.9(6)
C9 C10 C11 O2 178.8(4)
C9 C10 C11 C1 59.7(6)
O1 C1 C11 O2 -58.5(5)
C8 C1 C11 O2 -174.1(4)
C2 C1 C11 O2 63.7(5)
O1 C1 C11 C10 62.7(6)
C8 C1 C11 C10 -53.0(5)
C2 C1 C11 C10 -175.2(4)
C9 C7 C12 O3 -3.9(8)
C8 C7 C12 O3 -127.7(6)
C6 C7 C12 O3 120.2(6)
C9 C7 C12 O4 174.7(5)
C8 C7 C12 O4 50.9(6)
C6 C7 C12 O4 -61.2(6)
O5 C15 C16 C17 -164.0(5)
C25 C15 C16 C17 76.2(7)
C22 C15 C16 C17 -49.5(7)
C15 C16 C17 C18 52.1(7)
C16 C17 C18 N2 -55.2(7)
N2 C19 C20 C21 8.9(6)
C19 C20 C21 C26 139.4(5)
C19 C20 C21 C22 19.7(6)
C19 C20 C21 C23 -97.4(6)
C26 C21 C22 N2 -160.1(5)
C23 C21 C22 N2 73.9(6)
C20 C21 C22 N2 -42.3(5)
C26 C21 C22 C15 78.0(6)
C23 C21 C22 C15 -48.0(7)
C20 C21 C22 C15 -164.3(5)
O5 C15 C22 N2 170.5(4)
C25 C15 C22 N2 -71.5(6)
C16 C15 C22 N2 54.9(5)
O5 C15 C22 C21 -71.8(5)
C25 C15 C22 C21 46.2(6)
C16 C15 C22 C21 172.6(5)
C26 C21 C23 C24 -75.1(7)
C22 C21 C23 C24 52.4(7)
C20 C21 C23 C24 161.6(5)
C21 C23 C24 C25 -59.8(7)
C23 C24 C25 O6 177.3(5)
C23 C24 C25 C15 58.1(7)
O5 C15 C25 O6 -54.5(6)
C16 C15 C25 O6 65.0(6)
C22 C15 C25 O6 -171.3(5)
O5 C15 C25 C24 68.3(6)
C16 C15 C25 C24 -172.2(5)
C22 C15 C25 C24 -48.5(7)
C22 C21 C26 O7 -133.7(8)
C23 C21 C26 O7 -7.3(10)
C20 C21 C26 O7 115.6(8)
C22 C21 C26 O8 49.1(8)
C23 C21 C26 O8 175.5(6)
C20 C21 C26 O8 -61.6(8)
C6 C5 N1 C4 -159.3(5)
C6 C5 N1 C8 -39.6(5)
C3 C4 N1 C5 177.8(4)
C3 C4 N1 C8 61.5(5)
C1 C8 N1 C5 176.1(4)
C7 C8 N1 C5 49.6(5)
C1 C8 N1 C4 -61.2(5)
C7 C8 N1 C4 172.4(4)
C20 C19 N2 C22 -36.1(6)
C20 C19 N2 C18 -157.8(5)
C21 C22 N2 C19 50.7(5)
C15 C22 N2 C19 175.5(4)
C21 C22 N2 C18 172.8(5)
C15 C22 N2 C18 -62.3(6)
C17 C18 N2 C19 177.7(6)
C17 C18 N2 C22 61.1(7)
O3 C12 O4 C13 11.4(8)
C7 C12 O4 C13 -167.3(5)
C14 C13 O4 C12 167.6(6)
O7 C26 O8 C27 5.4(11)
C21 C26 O8 C27 -177.3(6)
C28 C27 O8 C26 165.9(8)
